data_4129302
loop_
_publ_author_name
'Liu, Lujia'
'Telfer, Shane G.'

_publ_section_title
;
 Systematic ligand modulation enhances the moisture stability and gas
 sorption characteristics of quaternary metal-organic frameworks.
;
_journal_issue 11
_journal_name_full 'Journal of the American Chemical Society'
_journal_page_first 3901
_journal_page_last 3909
_journal_paper_doi 10.1021/jacs.5b00365
_journal_volume 137
_journal_year 2015
_chemical_formula_sum 'C115 H154 O13 Zn4'
_chemical_formula_weight 2005.85
_space_group_crystal_system cubic
_space_group_IT_number 200
_space_group_name_Hall '-P 2 2 3'
_space_group_name_H-M_alt 'P m -3'
_atom_sites_solution_hydrogens geom
_audit_creation_method SHELXL-2013
_cell_angle_alpha 90
_cell_angle_beta 90
_cell_angle_gamma 90
_cell_formula_units_Z 6
_cell_length_a 29.8116(15)
_cell_length_b 29.8116(15)
_cell_length_c 29.8116(15)
_cell_measurement_reflns_used 22099
_cell_measurement_temperature 293(2)
_cell_measurement_theta_max 58.97
_cell_measurement_theta_min 6.64
_cell_volume 26495(2)
_computing_cell_refinement 'FSProcess in Process-Auto (Rigaku, 1998)'
_computing_data_collection 'CrystalClear (Rigaku, 2005)'
_computing_data_reduction 'FSProcess in Process-Auto (Rigaku, 1998)'
_computing_molecular_graphics 'OLEX (Dolomanov, 2003)'
_computing_publication_material 'SHELXL-97 (Sheldrick, 1997)'
_computing_structure_refinement 'SHELXL-97 (Sheldrick, 1997)'
_computing_structure_solution 'SHELXS-97 (Sheldrick, 2008)'
_diffrn_ambient_temperature 293(2)
_diffrn_detector_area_resol_mean 10
_diffrn_measured_fraction_theta_full 0.795
_diffrn_measured_fraction_theta_max 0.998
_diffrn_measurement_device_type 'Rigaku Spider'
_diffrn_measurement_method \w-scans
_diffrn_radiation_type CuK\a
_diffrn_radiation_wavelength 1.54178
_diffrn_reflns_av_R_equivalents 0.0371
_diffrn_reflns_av_unetI/netI 0.0237
_diffrn_reflns_Laue_measured_fraction_full 0.795
_diffrn_reflns_Laue_measured_fraction_max 0.998
_diffrn_reflns_limit_h_max 33
_diffrn_reflns_limit_h_min -32
_diffrn_reflns_limit_k_max 17
_diffrn_reflns_limit_k_min -20
_diffrn_reflns_limit_l_max 33
_diffrn_reflns_limit_l_min -23
_diffrn_reflns_number 65369
_diffrn_reflns_point_group_measured_fraction_full 0.795
_diffrn_reflns_point_group_measured_fraction_max 0.998
_diffrn_reflns_theta_full 67.679
_diffrn_reflns_theta_max 58.922
_diffrn_reflns_theta_min 6.641
_diffrn_source 'Rigaku MM007 rotating anode'
_exptl_absorpt_coefficient_mu 0.896
_exptl_absorpt_correction_T_max 1.000000
_exptl_absorpt_correction_T_min 0.365499
_exptl_absorpt_correction_type multi-scan
_exptl_absorpt_process_details '(ABSCOR; Higashi, 1995)'
_exptl_crystal_colour yellow
_exptl_crystal_density_diffrn 0.754
_exptl_crystal_density_method 'not measured'
_exptl_crystal_description block
_exptl_crystal_F_000 6408
_exptl_crystal_size_max 0.500
_exptl_crystal_size_mid 0.458
_exptl_crystal_size_min 0.452
_refine_diff_density_max 0.525
_refine_diff_density_min -0.415
_refine_diff_density_rms 0.075
_refine_ls_extinction_method none
_refine_ls_goodness_of_fit_ref 1.104
_refine_ls_hydrogen_treatment constr
_refine_ls_matrix_type full
_refine_ls_number_parameters 207
_refine_ls_number_reflns 6768
_refine_ls_number_restraints 2
_refine_ls_restrained_S_all 1.104
_refine_ls_R_factor_all 0.0964
_refine_ls_R_factor_gt 0.0803
_refine_ls_shift/su_max 0.000
_refine_ls_shift/su_mean 0.000
_refine_ls_structure_factor_coef Fsqd
_refine_ls_weighting_details
;
 w=1/[\s^2^(Fo^2^)+(0.1761P)^2^+4.6983P]
 where P=(Fo^2^+2Fc^2^)/3
;
_refine_ls_weighting_scheme calc
_refine_ls_wR_factor_gt 0.2579
_refine_ls_wR_factor_ref 0.2756
_reflns_Friedel_coverage 0.000
_reflns_number_gt 5139
_reflns_number_total 6768
_reflns_threshold_expression 'I > 2\s(I)'
_cod_data_source_file ja5b00365_si_002.cif
_cod_data_source_block MUF-77-Octyl
_cod_original_cell_volume 26495(4)
_cod_database_code 4129302
_shelx_space_group_comment
;
The symmetry employed for this shelxl refinement is uniquely defined
by the following loop, which should always be used as a source of
symmetry information in preference to the above space-group names.
They are only intended as comments.
;
_shelx_estimated_absorpt_t_min 0.663
_shelx_estimated_absorpt_t_max 0.688
_shelxl_version_number 2013-2

loop_
_space_group_symop_operation_xyz
'x, y, z'
'-x, -y, z'
'-x, y, -z'
'x, -y, -z'
'z, x, y'
'z, -x, -y'
'-z, -x, y'
'-z, x, -y'
'y, z, x'
'-y, z, -x'
'y, -z, -x'
'-y, -z, x'
'-x, -y, -z'
'x, y, -z'
'x, -y, z'
'-x, y, z'
'-z, -x, -y'
'-z, x, y'
'z, x, -y'
'z, -x, y'
'-y, -z, -x'
'y, -z, x'
'-y, z, x'
'y, z, -x'

loop_
_atom_site_label
_atom_site_type_symbol
_atom_site_fract_x
_atom_site_fract_y
_atom_site_fract_z
_atom_site_U_iso_or_equiv
_atom_site_adp_type
_atom_site_occupancy
_atom_site_site_symmetry_order
_atom_site_calc_flag
_atom_site_refinement_flags_posn
_atom_site_refinement_flags_adp
_atom_site_refinement_flags_occupancy
Zn1 Zn 0.44648(2) 0.32283(2) 0.0000 0.0811(3) Uani 1 2 d S T P
Zn2 Zn 0.5000 0.24863(2) 0.05292(2) 0.0841(3) Uani 1 2 d S T P
O1 O 0.5000 0.28605(12) 0.0000 0.0708(11) Uani 1 4 d S T P
O2 O 0.46307(16) 0.38499(13) 0.0000 0.1206(15) Uani 1 2 d S T P
O5 O 0.44743(12) 0.25908(12) 0.08882(12) 0.1284(12) Uani 1 1 d . . .
O4 O 0.41015(12) 0.31273(12) 0.05171(12) 0.1257(11) Uani 1 1 d . . .
O3 O 0.5000 0.18652(15) 0.03747(19) 0.1439(19) Uani 1 2 d S T P
C1 C 0.5000 0.4043(3) 0.0000 0.104(3) Uani 1 4 d S T P
C2 C 0.5000 0.4532(3) 0.0000 0.105(3) Uani 1 4 d S T P
C9 C 0.41513(18) 0.28644(19) 0.08347(19) 0.1211(16) Uani 1 1 d . . .
C4 C 0.5000 0.1677(3) 0.0000 0.132(4) Uani 1 4 d S T P
C13 C 0.3126(2) 0.2859(2) 0.1823(2) 0.178(3) Uani 1 1 d . . .
C3 C 0.4603(3) 0.4769(2) 0.0000 0.142(3) Uani 1 2 d S T P
H3 H 0.4331 0.4615 0.0000 0.170 Uiso 1 2 calc R U P
C14 C 0.3455(2) 0.2539(2) 0.1844(2) 0.160(3) Uani 1 1 d . . .
C5 C 0.5000 0.1177(3) 0.0000 0.177(6) Uani 1 4 d S T P
C15 C 0.3807(2) 0.2540(2) 0.1511(2) 0.161(3) Uani 1 1 d . . .
H15 H 0.4037 0.2329 0.1519 0.193 Uiso 1 1 calc R U .
C10 C 0.3792(2) 0.2859(2) 0.1186(2) 0.152(2) Uani 1 1 d . . .
C11 C 0.3451(2) 0.3179(2) 0.1173(2) 0.185(3) Uani 1 1 d . . .
H11 H 0.3448 0.3393 0.0945 0.222 Uiso 1 1 calc R U .
C8 C 0.5000 0.0238(4) 0.0000 0.223(9) Uani 1 4 d S T P
C6 C 0.5000 0.0942(3) 0.0392(4) 0.264(8) Uani 1 2 d S T P
H6 H 0.5000 0.1091 0.0666 0.317 Uiso 1 2 calc R U P
C18 C 0.3409(3) 0.2206(3) 0.2212(3) 0.176(3) Uani 1 1 d . . .
C16 C 0.2812(2) 0.2773(3) 0.2228(2) 0.176(3) Uani 1 1 d . . .
C12 C 0.3119(3) 0.3184(3) 0.1493(3) 0.221(5) Uani 1 1 d . . .
H12 H 0.2894 0.3400 0.1487 0.265 Uiso 1 1 calc R U .
C17 C 0.2981(2) 0.2388(2) 0.2441(2) 0.169(3) Uani 1 1 d . . .
C7 C 0.5000 0.0483(3) 0.0373(4) 0.272(9) Uani 1 2 d S T P
H7 H 0.5000 0.0329 0.0644 0.327 Uiso 1 2 calc R U P
C22 C 0.3832(3) 0.2240(4) 0.2530(3) 0.245(6) Uani 1 1 d . . .
H22A H 0.4100 0.2158 0.2364 0.295 Uiso 1 1 calc R U .
H22B H 0.3799 0.2032 0.2778 0.295 Uiso 1 1 calc R U .
C19 C 0.3339(4) 0.1741(3) 0.2003(4) 0.229(5) Uani 1 1 d . . .
H19A H 0.3610 0.1659 0.1843 0.275 Uiso 1 1 calc R U .
H19B H 0.3300 0.1526 0.2244 0.275 Uiso 1 1 calc R U .
C20 C 0.2946(5) 0.1696(6) 0.1685(5) 0.326(8) Uiso 1 1 d D . .
H20A H 0.2970 0.1929 0.1459 0.392 Uiso 1 1 calc R U .
H20B H 0.2672 0.1749 0.1852 0.392 Uiso 1 1 calc R U .
C21 C 0.2903(6) 0.1222(5) 0.1435(6) 0.392 Uiso 1 1 d D U .
H21A H 0.2643 0.1224 0.1245 0.489 Uiso 1 1 calc R U .
H21B H 0.2875 0.0988 0.1654 0.489 Uiso 1 1 calc R U .
H21C H 0.3166 0.1171 0.1256 0.489 Uiso 1 1 calc R U .
C23 C 0.3883(6) 0.2767(6) 0.2727(6) 0.355(9) Uiso 1 1 d D . .
H23A H 0.3935 0.2981 0.2488 0.425 Uiso 1 1 calc R U .
H23B H 0.3623 0.2857 0.2901 0.425 Uiso 1 1 calc R U .
C24 C 0.4306(7) 0.2703(6) 0.3028(6) 0.425 Uiso 1 1 d D U .
H24A H 0.4379 0.2982 0.3171 0.532 Uiso 1 1 calc R U .
H24B H 0.4554 0.2609 0.2845 0.532 Uiso 1 1 calc R U .
H24C H 0.4247 0.2480 0.3251 0.532 Uiso 1 1 calc R U .

loop_
_atom_site_aniso_label
_atom_site_aniso_U_11
_atom_site_aniso_U_22
_atom_site_aniso_U_33
_atom_site_aniso_U_23
_atom_site_aniso_U_13
_atom_site_aniso_U_12
Zn1 0.0873(5) 0.0646(4) 0.0913(5) 0.000 0.000 0.0026(3)
Zn2 0.0985(6) 0.0669(5) 0.0868(5) 0.0069(3) 0.000 0.000
O1 0.085(3) 0.049(2) 0.079(3) 0.000 0.000 0.000
O2 0.121(3) 0.067(2) 0.174(4) 0.000 0.000 0.000(2)
O5 0.138(3) 0.130(3) 0.117(2) 0.035(2) 0.039(2) 0.020(2)
O4 0.123(2) 0.124(2) 0.131(3) 0.026(2) 0.042(2) 0.025(2)
O3 0.229(6) 0.066(3) 0.137(4) 0.006(3) 0.000 0.000
C1 0.125(8) 0.067(5) 0.119(7) 0.000 0.000 0.000
C2 0.109(6) 0.063(5) 0.143(8) 0.000 0.000 0.000
C9 0.116(4) 0.118(4) 0.129(4) 0.006(3) 0.041(3) 0.007(3)
C4 0.182(11) 0.059(5) 0.154(10) 0.000 0.000 0.000
C13 0.187(6) 0.168(6) 0.178(6) 0.084(5) 0.073(5) 0.077(5)
C3 0.128(6) 0.071(4) 0.227(9) 0.000 0.000 -0.015(4)
C14 0.161(5) 0.149(5) 0.170(5) 0.062(4) 0.068(4) 0.060(4)
C5 0.33(2) 0.048(5) 0.155(10) 0.000 0.000 0.000
C15 0.166(5) 0.157(5) 0.160(5) 0.048(4) 0.061(5) 0.045(4)
C10 0.163(5) 0.145(5) 0.147(5) 0.038(4) 0.060(4) 0.031(4)
C11 0.185(6) 0.187(6) 0.183(6) 0.074(5) 0.094(5) 0.087(5)
C8 0.44(3) 0.066(6) 0.161(12) 0.000 0.000 0.000
C6 0.55(3) 0.068(5) 0.176(9) 0.013(6) 0.000 0.000
C18 0.193(7) 0.158(6) 0.176(6) 0.066(5) 0.087(5) 0.073(5)
C16 0.163(5) 0.191(6) 0.175(6) 0.091(5) 0.088(5) 0.071(5)
C12 0.231(8) 0.212(7) 0.220(8) 0.112(7) 0.121(7) 0.102(6)
C17 0.155(5) 0.175(5) 0.178(6) 0.075(5) 0.076(5) 0.079(4)
C7 0.57(3) 0.072(5) 0.180(10) 0.012(6) 0.000 0.000
C22 0.157(7) 0.371(16) 0.208(8) 0.153(10) 0.063(6) 0.106(8)
C19 0.290(12) 0.162(7) 0.235(10) 0.074(7) 0.136(10) 0.080(7)

loop_
_atom_type_symbol
_atom_type_description
_atom_type_scat_dispersion_real
_atom_type_scat_dispersion_imag
_atom_type_scat_source
C C 0.0181 0.0091 'International Tables Vol C Tables 4.2.6.8 and 6.1.1.4'
H H 0.0000 0.0000 'International Tables Vol C Tables 4.2.6.8 and 6.1.1.4'
O O 0.0492 0.0322 'International Tables Vol C Tables 4.2.6.8 and 6.1.1.4'
Zn Zn -1.5491 0.6778 'International Tables Vol C Tables 4.2.6.8 and 6.1.1.4'

loop_
_geom_angle_atom_site_label_1
_geom_angle_atom_site_label_2
_geom_angle_atom_site_label_3
_geom_angle
_geom_angle_site_symmetry_1
_geom_angle_site_symmetry_3
O4 Zn1 O4 107.8(2) 14 .
O4 Zn1 O2 107.39(14) 14 .
O4 Zn1 O2 107.39(14) . .
O4 Zn1 O1 112.23(12) 14 .
O4 Zn1 O1 112.23(12) . .
O2 Zn1 O1 109.55(17) . .
O4 Zn1 Zn2 125.53(11) 14 .
O4 Zn1 Zn2 76.82(11) . .
O2 Zn1 Zn2 123.21(11) . .
O1 Zn1 Zn2 35.42(5) . .
O4 Zn1 Zn2 76.82(11) 14 14
O4 Zn1 Zn2 125.54(11) . 14
O2 Zn1 Zn2 123.21(11) . 14
O1 Zn1 Zn2 35.42(5) . 14
Zn2 Zn1 Zn2 60.09(3) . 14
O3 Zn2 O5 106.95(14) . .
O3 Zn2 O5 106.95(14) . 16_655
O5 Zn2 O5 109.2(2) . 16_655
O3 Zn2 O1 111.29(19) . .
O5 Zn2 O1 111.16(11) . .
O5 Zn2 O1 111.15(11) 16_655 .
O3 Zn2 Zn1 124.08(13) . .
O5 Zn2 Zn1 75.66(10) . .
O5 Zn2 Zn1 125.28(11) 16_655 .
O1 Zn2 Zn1 35.50(5) . .
O3 Zn2 Zn1 124.08(13) . 3_655
O5 Zn2 Zn1 125.28(11) . 3_655
O5 Zn2 Zn1 75.66(10) 16_655 3_655
O1 Zn2 Zn1 35.50(5) . 3_655
Zn1 Zn2 Zn1 60.85(3) . 3_655
O3 Zn2 Zn2 76.02(16) . 14
O5 Zn2 Zn2 123.81(11) . 14
O5 Zn2 Zn2 123.81(11) 16_655 14
O1 Zn2 Zn2 35.26(9) . 14
Zn1 Zn2 Zn2 59.954(13) . 14
Zn1 Zn2 Zn2 59.954(13) 3_655 14
Zn2 O1 Zn2 109.48(18) . 14
Zn2 O1 Zn1 109.085(15) . .
Zn2 O1 Zn1 109.086(15) 14 .
Zn2 O1 Zn1 109.084(15) . 3_655
Zn2 O1 Zn1 109.085(15) 14 3_655
Zn1 O1 Zn1 111.00(18) . 3_655
C1 O2 Zn1 132.5(5) . .
C9 O5 Zn2 130.6(3) . .
C9 O4 Zn1 130.5(3) . .
C4 O3 Zn2 130.6(5) . .
O2 C1 O2 124.8(8) . 3_655
O2 C1 C2 117.6(4) . .
O2 C1 C2 117.6(4) 3_655 .
C3 C2 C3 118.4(8) 3_655 .
C3 C2 C1 120.8(4) 3_655 .
C3 C2 C1 120.8(4) . .
O4 C9 O5 126.3(4) . .
O4 C9 C10 117.1(5) . .
O5 C9 C10 116.5(5) . .
O3 C4 O3 126.8(9) 14 .
O3 C4 C5 116.6(4) 14 .
O3 C4 C5 116.6(4) . .
C14 C13 C12 122.2(6) . .
C14 C13 C16 106.4(5) . .
C12 C13 C16 131.4(6) . .
C2 C3 C3 120.8(4) . 15_565
C13 C14 C15 119.1(5) . .
C13 C14 C18 115.7(5) . .
C15 C14 C18 125.2(5) . .
C6 C5 C6 118.1(11) . 14
C6 C5 C4 120.9(6) . .
C6 C5 C4 120.9(6) 14 .
C10 C15 C14 117.9(5) . .
C15 C10 C11 121.5(5) . .
C15 C10 C9 118.9(6) . .
C11 C10 C9 119.6(5) . .
C12 C11 C10 120.8(6) . .
C7 C8 C7 113.4(12) 14 .
C7 C8 C8 123.3(6) 14 13_655
C7 C8 C8 123.3(6) . 13_655
C5 C6 C7 118.6(11) . .
C14 C18 C19 108.5(7) . .
C14 C18 C17 99.7(5) . .
C19 C18 C17 112.6(8) . .
C14 C18 C22 109.1(7) . .
C19 C18 C22 114.1(8) . .
C17 C18 C22 111.8(7) . .
C17 C16 C17 120.5(6) 5 .
C17 C16 C13 133.9(5) 5 .
C17 C16 C13 105.6(5) . .
C11 C12 C13 118.4(6) . .
C16 C17 C16 119.5(6) 9 .
C16 C17 C18 128.0(5) 9 .
C16 C17 C18 112.5(5) . .
C8 C7 C6 125.7(12) . .
C18 C22 C23 110.0(9) . .
C20 C19 C18 116.0(10) . .
C19 C20 C21 115.5(14) . .
C24 C23 C22 99.3(13) . .

loop_
_geom_bond_atom_site_label_1
_geom_bond_atom_site_label_2
_geom_bond_distance
_geom_bond_site_symmetry_2
Zn1 O4 1.908(3) 14
Zn1 O4 1.908(3) .
Zn1 O2 1.918(4) .
Zn1 O1 1.936(2) .
Zn1 Zn2 3.1510(8) .
Zn1 Zn2 3.1511(8) 14
Zn2 O3 1.908(5) .
Zn2 O5 1.923(3) .
Zn2 O5 1.923(3) 16_655
Zn2 O1 1.932(2) .
Zn2 Zn1 3.1510(8) 3_655
Zn2 Zn2 3.1555(14) 14
O1 Zn2 1.932(2) 14
O1 Zn1 1.936(2) 3_655
O2 C1 1.242(5) .
O5 C9 1.272(6) .
O4 C9 1.238(6) .
O3 C4 1.249(6) .
C1 O2 1.242(5) 3_655
C1 C2 1.457(11) .
C2 C3 1.379(8) 3_655
C2 C3 1.379(8) .
C9 C10 1.498(7) .
C4 O3 1.249(6) 14
C4 C5 1.491(13) .
C13 C14 1.368(7) .
C13 C12 1.382(8) .
C13 C16 1.548(7) .
C3 C3 1.379(12) 15_565
C14 C15 1.446(7) .
C14 C18 1.483(8) .
C5 C6 1.362(11) .
C5 C6 1.362(11) 14
C15 C10 1.358(7) .
C10 C11 1.396(8) .
C11 C12 1.374(7) .
C8 C7 1.331(12) 14
C8 C7 1.331(12) .
C8 C8 1.42(2) 13_655
C6 C7 1.371(12) .
C18 C19 1.535(12) .
C18 C17 1.544(8) .
C18 C22 1.581(12) .
C16 C17 1.356(7) 5
C16 C17 1.406(7) .
C17 C16 1.356(7) 9
C22 C23 1.684(17) .
C19 C20 1.514(15) .
C20 C21 1.601(13) .
C23 C24 1.558(14) .

loop_
_geom_torsion_atom_site_label_1
_geom_torsion_atom_site_label_2
_geom_torsion_atom_site_label_3
_geom_torsion_atom_site_label_4
_geom_torsion
_geom_torsion_site_symmetry_1
_geom_torsion_site_symmetry_4
Zn1 O2 C1 O2 0.0 . 3_655
Zn1 O2 C1 C2 180.0 . .
O2 C1 C2 C3 180.0 . 3_655
O2 C1 C2 C3 0.0 3_655 3_655
O2 C1 C2 C3 0.0 . .
O2 C1 C2 C3 180.0 3_655 .
Zn1 O4 C9 O5 0.3(9) . .
Zn1 O4 C9 C10 -178.3(4) . .
Zn2 O5 C9 O4 1.8(9) . .
Zn2 O5 C9 C10 -179.6(4) . .
Zn2 O3 C4 O3 0.000(0) . 14
Zn2 O3 C4 C5 180.000(0) . .
C3 C2 C3 C3 0.0 3_655 15_565
C1 C2 C3 C3 180.0 . 15_565
C12 C13 C14 C15 0.2(14) . .
C16 C13 C14 C15 -178.6(7) . .
C12 C13 C14 C18 -178.4(9) . .
C16 C13 C14 C18 2.8(11) . .
O3 C4 C5 C6 180.000(0) 14 .
O3 C4 C5 C6 0.000(1) . .
O3 C4 C5 C6 0.000(0) 14 14
O3 C4 C5 C6 180.000(0) . 14
C13 C14 C15 C10 -0.8(12) . .
C18 C14 C15 C10 177.6(8) . .
C14 C15 C10 C11 0.5(12) . .
C14 C15 C10 C9 -179.4(6) . .
O4 C9 C10 C15 172.4(7) . .
O5 C9 C10 C15 -6.3(9) . .
O4 C9 C10 C11 -7.6(10) . .
O5 C9 C10 C11 173.7(7) . .
C15 C10 C11 C12 0.4(14) . .
C9 C10 C11 C12 -179.6(8) . .
C6 C5 C6 C7 0.000(1) 14 .
C4 C5 C6 C7 180.000(0) . .
C13 C14 C18 C19 116.2(9) . .
C15 C14 C18 C19 -62.3(11) . .
C13 C14 C18 C17 -1.8(11) . .
C15 C14 C18 C17 179.8(8) . .
C13 C14 C18 C22 -119.0(9) . .
C15 C14 C18 C22 62.6(11) . .
C14 C13 C16 C17 178.3(10) . 5
C12 C13 C16 C17 -0.3(19) . 5
C14 C13 C16 C17 -2.6(10) . .
C12 C13 C16 C17 178.7(10) . .
C10 C11 C12 C13 -1.1(15) . .
C14 C13 C12 C11 0.8(16) . .
C16 C13 C12 C11 179.2(9) . .
C17 C16 C17 C16 -0.8(19) 5 9
C13 C16 C17 C16 180.0(7) . 9
C17 C16 C17 C18 -179.2(7) 5 .
C13 C16 C17 C18 1.7(10) . .
C14 C18 C17 C16 -178.3(9) . 9
C19 C18 C17 C16 66.8(12) . 9
C22 C18 C17 C16 -63.1(12) . 9
C14 C18 C17 C16 -0.1(10) . .
C19 C18 C17 C16 -115.0(8) . .
C22 C18 C17 C16 115.0(8) . .
C7 C8 C7 C6 0.000(0) 14 .
C8 C8 C7 C6 180.000(0) 13_655 .
C5 C6 C7 C8 0.000(1) . .
C14 C18 C22 C23 56.9(9) . .
C19 C18 C22 C23 178.5(8) . .
C17 C18 C22 C23 -52.3(10) . .
C14 C18 C19 C20 -56.4(11) . .
C17 C18 C19 C20 53.0(11) . .
C22 C18 C19 C20 -178.2(9) . .
C18 C19 C20 C21 174.7(10) . .
C18 C22 C23 C24 179.0(9) . .
